data_7047118
loop_
_publ_author_name
'Sekiguchi, Yoshiya'
'Meng, Fanqiang'
'Tanaka, Hiromasa'
'Eizawa, Aya'
'Arashiba, Kazuya'
'Nakajima, Kazunari'
'Yoshizawa, Kazunari'
'Nishibayashi, Yoshiaki'

_publ_section_title
;
 Synthesis and reactivity of titanium- and zirconium-dinitrogen complexes
 bearing anionic pyrrole-based PNP-type pincer ligands.
;
_journal_issue 33
_journal_name_full 'Dalton transactions (Cambridge, England : 2003)'
_journal_page_first 11322
_journal_page_last 11326
_journal_paper_doi 10.1039/c8dt02739k
_journal_volume 47
_journal_year 2018
_chemical_absolute_configuration 'CHOOSE rm ad rmad syn or unk'
_chemical_formula_moiety 'C44 H84 Cl6 N2 P4 Zr2'
_chemical_formula_sum 'C44 H84 Cl6 N2 P4 Zr2'
_chemical_formula_weight 1160.21
_space_group_crystal_system orthorhombic
_space_group_IT_number 41
_space_group_name_Hall 'A 2 -2ab'
_space_group_name_H-M_alt 'A e a 2'
_symmetry_space_group_name_Hall 'A 2 -2ab'
_symmetry_space_group_name_H-M 'A e a 2'
_atom_sites_solution_hydrogens geom
_atom_sites_solution_primary direct
_atom_sites_solution_secondary difmap
_audit_update_record
;
2018-06-06 deposited with the CCDC.
2018-07-25 downloaded from the CCDC.
;
_cell_angle_alpha 90.0000
_cell_angle_beta 90.0000
_cell_angle_gamma 90.0000
_cell_formula_units_Z 4
_cell_length_a 14.8731(10)
_cell_length_b 14.7823(9)
_cell_length_c 25.3833(15)
_cell_measurement_reflns_used 20010
_cell_measurement_temperature 173
_cell_measurement_theta_max 27.56
_cell_measurement_theta_min 2.10
_cell_volume 5580.7(6)
_computing_cell_refinement 'RAPID AUTO'
_computing_data_collection 'RAPID AUTO (Rigaku, ????)'
_computing_data_reduction 'RAPID AUTO'
_computing_molecular_graphics 'CrystalStructure 4.2.2'
_computing_publication_material 'CrystalStructure 4.2.2 (Rigaku, 2016)'
_computing_structure_refinement 'SHELXL Version 2016/6 (Sheldrick, 2008)'
_computing_structure_solution 'SHELXS Version 2013/1 (Sheldrick, 2008)'
_diffrn_ambient_temperature 173
_diffrn_detector_area_resol_mean 10.000
_diffrn_measured_fraction_theta_full 0.999
_diffrn_measured_fraction_theta_max 0.998
_diffrn_measurement_device_type 'Rigaku R-AXIS RAPID'
_diffrn_measurement_method \w
_diffrn_radiation_type 'Mo K\a'
_diffrn_radiation_wavelength 0.71075
_diffrn_reflns_av_R_equivalents 0.0550
_diffrn_reflns_Laue_measured_fraction_full 0.999
_diffrn_reflns_Laue_measured_fraction_max 0.998
_diffrn_reflns_limit_h_max 19
_diffrn_reflns_limit_h_min -19
_diffrn_reflns_limit_k_max 18
_diffrn_reflns_limit_k_min -19
_diffrn_reflns_limit_l_max 32
_diffrn_reflns_limit_l_min -32
_diffrn_reflns_number 24238
_diffrn_reflns_point_group_measured_fraction_full 0.995
_diffrn_reflns_point_group_measured_fraction_max 0.994
_diffrn_reflns_theta_full 25.242
_diffrn_reflns_theta_max 27.485
_diffrn_reflns_theta_min 2.739
_diffrn_standards_number 0
_exptl_absorpt_coefficient_mu 0.805
_exptl_absorpt_correction_T_max 0.851
_exptl_absorpt_correction_T_min 0.291
_exptl_absorpt_correction_type multi-scan
_exptl_absorpt_process_details 'ABSCOR (Rigaku, 1995)'
_exptl_crystal_colour yellow
_exptl_crystal_density_diffrn 1.381
_exptl_crystal_density_method 'not measured'
_exptl_crystal_description block
_exptl_crystal_F_000 2416.00
_exptl_crystal_size_max 0.410
_exptl_crystal_size_mid 0.200
_exptl_crystal_size_min 0.200
_refine_diff_density_max 1.35
_refine_diff_density_min -0.65
_refine_ls_abs_structure_details
;
 Flack x determined using 2212 quotients [(I+)-(I-)]/[(I+)+(I-)]
 (Parsons, Flack and Wagner, Acta Cryst. B69 (2013) 249-259).
;
_refine_ls_abs_structure_Flack 0.00(3)
_refine_ls_extinction_method none
_refine_ls_goodness_of_fit_ref 1.000
_refine_ls_hydrogen_treatment constr
_refine_ls_number_parameters 276
_refine_ls_number_reflns 6357
_refine_ls_number_restraints 1
_refine_ls_R_factor_all 0.0638
_refine_ls_R_factor_gt 0.0568
_refine_ls_shift/su_max 0.000
_refine_ls_structure_factor_coef Fsqd
_refine_ls_weighting_details 'w = 1/[\s^2^(Fo^2^)+31.5000P] where P=(Fo^2^+2Fc^2^)/3'
_refine_ls_weighting_scheme calc
_refine_ls_wR_factor_gt 0.1131
_refine_ls_wR_factor_ref 0.1168
_reflns_Friedel_coverage 0.946
_reflns_Friedel_fraction_full 0.991
_reflns_Friedel_fraction_max 0.990
_reflns_number_gt 5650
_reflns_number_total 6357
_reflns_threshold_expression F^2^>2.0\s(F^2^)
_cod_data_source_file c8dt02739k2.cif
_cod_data_source_block 20170519-ZrCl3(PNP)
_cod_depositor_comments 'Adding full bibliography for 7047117--7047122.cif.'
_cod_database_code 7047118

loop_
_space_group_symop_operation_xyz
'x, y, z'
'-x, -y, z'
'-x+1/2, y+1/2, z'
'x+1/2, -y+1/2, z'
'x, y+1/2, z+1/2'
'-x, -y+1/2, z+1/2'
'-x+1/2, y+1, z+1/2'
'x+1/2, -y+1, z+1/2'

loop_
_atom_site_label
_atom_site_type_symbol
_atom_site_fract_x
_atom_site_fract_y
_atom_site_fract_z
_atom_site_U_iso_or_equiv
_atom_site_adp_type
_atom_site_occupancy
_atom_site_site_symmetry_order
_atom_site_calc_flag
_atom_site_refinement_flags_posn
_atom_site_refinement_flags_adp
_atom_site_refinement_flags_occupancy
Zr1 Zr 0.500000 0.500000 0.54205(3) 0.0414(3) Uani 1 2 d S T P
Zr2 Zr 0.500000 0.500000 0.37519(3) 0.0409(3) Uani 1 2 d S T P
Cl1 Cl 0.63449(13) 0.5906(2) 0.54121(11) 0.0727(7) Uani 1 1 d . . .
Cl2 Cl 0.4087(2) 0.36613(15) 0.37567(14) 0.0842(9) Uani 1 1 d . . .
Cl3 Cl 0.57347(11) 0.42502(13) 0.45866(11) 0.0491(4) Uani 1 1 d . . .
P1 P 0.41559(16) 0.6611(2) 0.58083(10) 0.0648(7) Uani 1 1 d . . .
P2 P 0.6583(2) 0.41249(17) 0.33645(10) 0.0656(7) Uani 1 1 d . . .
N1 N 0.500000 0.500000 0.6283(4) 0.055(4) Uani 1 2 d S T P
N2 N 0.500000 0.500000 0.2885(5) 0.073(5) Uani 1 2 d S T P
C1 C 0.4983(5) 0.5757(8) 0.6610(3) 0.058(2) Uani 1 1 d . . .
C2 C 0.4982(7) 0.5484(9) 0.7129(4) 0.072(3) Uani 1 1 d . . .
H2 H 0.496102 0.586600 0.742961 0.086 Uiso 1 1 calc R U .
C3 C 0.4866(7) 0.6680(9) 0.6398(3) 0.072(3) Uani 1 1 d . . .
H3A H 0.545838 0.694241 0.630724 0.086 Uiso 1 1 calc R U .
H3B H 0.457819 0.707170 0.666588 0.086 Uiso 1 1 calc R U .
C4 C 0.2967(7) 0.6458(9) 0.6047(4) 0.084(4) Uani 1 1 d . . .
C5 C 0.2375(7) 0.6194(11) 0.5574(4) 0.107(5) Uani 1 1 d . . .
H5A H 0.234298 0.670128 0.532698 0.129 Uiso 1 1 calc R U .
H5B H 0.176912 0.604415 0.569843 0.129 Uiso 1 1 calc R U .
H5C H 0.263653 0.566671 0.539701 0.129 Uiso 1 1 calc R U .
C6 C 0.2572(9) 0.7320(11) 0.6320(5) 0.126(7) Uani 1 1 d . . .
H6A H 0.200864 0.716301 0.649803 0.151 Uiso 1 1 calc R U .
H6B H 0.245543 0.778512 0.605340 0.151 Uiso 1 1 calc R U .
H6C H 0.300392 0.755061 0.657833 0.151 Uiso 1 1 calc R U .
C7 C 0.2932(6) 0.5640(12) 0.6446(4) 0.112(5) Uani 1 1 d . . .
H7A H 0.318946 0.582675 0.678431 0.134 Uiso 1 1 calc R U .
H7B H 0.327940 0.513213 0.630361 0.134 Uiso 1 1 calc R U .
H7C H 0.230637 0.545282 0.649739 0.134 Uiso 1 1 calc R U .
C8 C 0.4283(9) 0.7771(8) 0.5490(4) 0.084(3) Uani 1 1 d . . .
C9 C 0.5175(8) 0.7783(8) 0.5191(4) 0.090(4) Uani 1 1 d . . .
H9A H 0.514742 0.735219 0.489801 0.107 Uiso 1 1 calc R U .
H9B H 0.566379 0.761214 0.543001 0.107 Uiso 1 1 calc R U .
H9C H 0.528550 0.839223 0.505322 0.107 Uiso 1 1 calc R U .
C10 C 0.3554(9) 0.7974(9) 0.5094(4) 0.099(4) Uani 1 1 d . . .
H10A H 0.368663 0.854798 0.491699 0.119 Uiso 1 1 calc R U .
H10B H 0.297406 0.802002 0.527564 0.119 Uiso 1 1 calc R U .
H10C H 0.352755 0.748704 0.483296 0.119 Uiso 1 1 calc R U .
C11 C 0.4323(13) 0.8539(9) 0.5903(5) 0.137(6) Uani 1 1 d . . .
H11A H 0.378142 0.851921 0.612270 0.165 Uiso 1 1 calc R U .
H11B H 0.435560 0.912387 0.572233 0.165 Uiso 1 1 calc R U .
H11C H 0.485579 0.845979 0.612485 0.165 Uiso 1 1 calc R U .
C12 C 0.5741(10) 0.4979(7) 0.2558(3) 0.093(5) Uani 1 1 d . . .
C13 C 0.5466(13) 0.4978(11) 0.2044(4) 0.140(9) Uani 1 1 d . . .
H13 H 0.584338 0.495359 0.174243 0.168 Uiso 1 1 calc R U .
C14 C 0.6647(10) 0.4851(8) 0.2774(4) 0.097(5) Uani 1 1 d . . .
H14A H 0.690971 0.544457 0.286794 0.117 Uiso 1 1 calc R U .
H14B H 0.703825 0.456431 0.250589 0.117 Uiso 1 1 calc R U .
C15 C 0.6410(10) 0.2928(7) 0.3120(4) 0.093(4) Uani 1 1 d . . .
C16 C 0.5635(13) 0.2921(8) 0.2708(5) 0.141(8) Uani 1 1 d . . .
H16A H 0.509530 0.319211 0.286328 0.170 Uiso 1 1 calc R U .
H16B H 0.550530 0.229587 0.260375 0.170 Uiso 1 1 calc R U .
H16C H 0.581638 0.326987 0.239753 0.170 Uiso 1 1 calc R U .
C17 C 0.6137(10) 0.2342(7) 0.3584(5) 0.103(5) Uani 1 1 d . . .
H17A H 0.663822 0.230206 0.383397 0.124 Uiso 1 1 calc R U .
H17B H 0.598212 0.173502 0.345894 0.124 Uiso 1 1 calc R U .
H17C H 0.561496 0.261167 0.375988 0.124 Uiso 1 1 calc R U .
C18 C 0.7271(12) 0.2531(9) 0.2841(5) 0.128(7) Uani 1 1 d . . .
H18A H 0.774524 0.243440 0.310296 0.154 Uiso 1 1 calc R U .
H18B H 0.748240 0.295749 0.257290 0.154 Uiso 1 1 calc R U .
H18C H 0.711973 0.195295 0.267337 0.154 Uiso 1 1 calc R U .
C19 C 0.7732(8) 0.4233(8) 0.3681(5) 0.080(3) Uani 1 1 d . . .
C20 C 0.7758(7) 0.5126(8) 0.3967(5) 0.094(4) Uani 1 1 d . . .
H20A H 0.771034 0.562050 0.371096 0.113 Uiso 1 1 calc R U .
H20B H 0.832629 0.517956 0.415961 0.113 Uiso 1 1 calc R U .
H20C H 0.725465 0.515951 0.421506 0.113 Uiso 1 1 calc R U .
C21 C 0.7916(8) 0.3485(8) 0.4078(4) 0.085(3) Uani 1 1 d . . .
H21A H 0.797277 0.290613 0.389247 0.102 Uiso 1 1 calc R U .
H21B H 0.741760 0.345075 0.432959 0.102 Uiso 1 1 calc R U .
H21C H 0.847553 0.361589 0.426645 0.102 Uiso 1 1 calc R U .
C22 C 0.8501(9) 0.4251(12) 0.3276(6) 0.124(6) Uani 1 1 d . . .
H22A H 0.845039 0.372613 0.304235 0.149 Uiso 1 1 calc R U .
H22B H 0.907988 0.423053 0.346087 0.149 Uiso 1 1 calc R U .
H22C H 0.846432 0.480775 0.306793 0.149 Uiso 1 1 calc R U .

loop_
_atom_site_aniso_label
_atom_site_aniso_U_11
_atom_site_aniso_U_22
_atom_site_aniso_U_33
_atom_site_aniso_U_23
_atom_site_aniso_U_13
_atom_site_aniso_U_12
Zr1 0.0273(4) 0.0656(8) 0.0311(5) 0.000 0.000 -0.0059(4)
Zr2 0.0622(7) 0.0304(5) 0.0301(5) 0.000 0.000 0.0008(5)
Cl1 0.0423(9) 0.109(2) 0.0667(13) -0.0257(14) 0.0099(11) -0.0276(11)
Cl2 0.0954(19) 0.0427(11) 0.115(2) 0.0102(14) -0.0525(18) -0.0176(12)
Cl3 0.0466(8) 0.0660(11) 0.0347(7) 0.0020(11) 0.0002(9) 0.0034(8)
P1 0.0592(13) 0.097(2) 0.0383(10) -0.0066(12) 0.0044(10) 0.0128(13)
P2 0.105(2) 0.0535(13) 0.0382(11) 0.0006(10) 0.0133(12) 0.0274(14)
N1 0.032(5) 0.105(11) 0.027(6) 0.000 0.000 0.003(5)
N2 0.140(13) 0.038(7) 0.040(7) 0.000 0.000 0.045(7)
C1 0.042(4) 0.097(8) 0.037(4) -0.004(4) 0.001(3) -0.001(5)
C2 0.063(6) 0.121(10) 0.032(4) -0.008(5) -0.001(4) 0.004(7)
C3 0.078(7) 0.102(9) 0.035(4) -0.021(5) -0.001(4) 0.009(6)
C4 0.059(6) 0.146(11) 0.047(5) 0.016(6) 0.013(4) 0.038(7)
C5 0.050(5) 0.206(16) 0.066(7) 0.035(9) 0.008(5) 0.021(8)
C6 0.095(9) 0.224(19) 0.057(8) -0.004(9) 0.017(6) 0.077(12)
C7 0.038(5) 0.246(18) 0.052(6) 0.028(9) 0.013(4) 0.020(8)
C8 0.130(10) 0.077(7) 0.045(5) -0.011(5) -0.005(6) 0.010(7)
C9 0.124(10) 0.066(7) 0.079(7) -0.014(5) 0.007(7) -0.019(7)
C10 0.129(11) 0.108(10) 0.062(6) 0.004(7) 0.013(7) 0.040(8)
C11 0.25(2) 0.088(10) 0.076(8) -0.021(7) 0.014(11) 0.025(12)
C12 0.168(12) 0.078(7) 0.033(4) 0.009(4) 0.021(6) 0.084(8)
C13 0.24(2) 0.144(13) 0.039(5) 0.021(7) 0.026(9) 0.146(15)
C14 0.143(12) 0.097(9) 0.052(6) 0.022(6) 0.058(7) 0.053(8)
C15 0.165(12) 0.057(6) 0.056(6) -0.016(5) -0.033(7) 0.063(7)
C16 0.27(2) 0.074(8) 0.080(8) -0.044(7) -0.087(11) 0.087(11)
C17 0.153(12) 0.048(6) 0.108(10) -0.015(6) -0.053(9) 0.028(7)
C18 0.228(19) 0.100(11) 0.056(7) -0.020(6) -0.011(9) 0.099(12)
C19 0.077(7) 0.095(8) 0.067(6) 0.002(6) 0.025(5) 0.020(6)
C20 0.055(6) 0.112(10) 0.114(10) -0.020(8) 0.031(6) -0.015(6)
C21 0.079(7) 0.111(10) 0.065(6) -0.011(6) 0.005(5) 0.030(7)
C22 0.104(10) 0.157(15) 0.112(11) 0.002(10) 0.055(9) 0.030(10)

loop_
_atom_type_symbol
_atom_type_description
_atom_type_scat_dispersion_real
_atom_type_scat_dispersion_imag
_atom_type_scat_source
C C 0.0033 0.0016
;
International Tables for Crystallography
(Vol. C, Tables 4.2.6.8 and 6.1.1.4)
;
H H 0.0000 0.0000
;
International Tables for Crystallography
(Vol. C, Table 6.1.1.4)
;
N N 0.0061 0.0033
;
International Tables for Crystallography
(Vol. C, Tables 4.2.6.8 and 6.1.1.4)
;
P P 0.1023 0.0942
;
International Tables for Crystallography
(Vol. C, Tables 4.2.6.8 and 6.1.1.4)
;
Cl Cl 0.1484 0.1585
;
International Tables for Crystallography
(Vol. C, Tables 4.2.6.8 and 6.1.1.4)
;
Zr Zr -2.9673 0.5597
;
International Tables for Crystallography
(Vol. C, Tables 4.2.6.8 and 6.1.1.4)
;

loop_
_geom_angle_atom_site_label_1
_geom_angle_atom_site_label_2
_geom_angle_atom_site_label_3
_geom_angle
_geom_angle_site_symmetry_1
_geom_angle_site_symmetry_3
N1 Zr1 Cl1 90.51(7) . .
N1 Zr1 Cl1 90.51(7) . 2_665
Cl1 Zr1 Cl1 178.98(15) . 2_665
N1 Zr1 Cl3 143.67(5) . 2_665
Cl1 Zr1 Cl3 95.96(9) . 2_665
Cl1 Zr1 Cl3 83.22(8) 2_665 2_665
N1 Zr1 Cl3 143.67(5) . .
Cl1 Zr1 Cl3 83.22(8) . .
Cl1 Zr1 Cl3 95.96(9) 2_665 .
Cl3 Zr1 Cl3 72.66(10) 2_665 .
N1 Zr1 P1 69.91(6) . 2_665
Cl1 Zr1 P1 95.81(9) . 2_665
Cl1 Zr1 P1 84.54(8) 2_665 2_665
Cl3 Zr1 P1 144.04(9) 2_665 2_665
Cl3 Zr1 P1 75.17(6) . 2_665
N1 Zr1 P1 69.91(6) . .
Cl1 Zr1 P1 84.54(8) . .
Cl1 Zr1 P1 95.81(9) 2_665 .
Cl3 Zr1 P1 75.17(6) 2_665 .
Cl3 Zr1 P1 144.03(9) . .
P1 Zr1 P1 139.82(12) 2_665 .
N2 Zr2 Cl2 90.29(9) . .
N2 Zr2 Cl2 90.29(9) . 2_665
Cl2 Zr2 Cl2 179.42(18) . 2_665
N2 Zr2 Cl3 143.70(5) . .
Cl2 Zr2 Cl3 83.30(8) . .
Cl2 Zr2 Cl3 96.23(11) 2_665 .
N2 Zr2 Cl3 143.70(5) . 2_665
Cl2 Zr2 Cl3 96.23(11) . 2_665
Cl2 Zr2 Cl3 83.30(8) 2_665 2_665
Cl3 Zr2 Cl3 72.60(10) . 2_665
N2 Zr2 P2 69.90(6) . .
Cl2 Zr2 P2 95.41(10) . .
Cl2 Zr2 P2 84.79(9) 2_665 .
Cl3 Zr2 P2 75.18(6) . .
Cl3 Zr2 P2 144.07(8) 2_665 .
N2 Zr2 P2 69.90(6) . 2_665
Cl2 Zr2 P2 84.79(9) . 2_665
Cl2 Zr2 P2 95.41(10) 2_665 2_665
Cl3 Zr2 P2 144.07(8) . 2_665
Cl3 Zr2 P2 75.18(6) 2_665 2_665
P2 Zr2 P2 139.79(11) . 2_665
Zr1 Cl3 Zr2 107.37(6) . .
C3 P1 C4 106.5(4) . .
C3 P1 C8 103.8(6) . .
C4 P1 C8 109.7(6) . .
C3 P1 Zr1 94.3(4) . .
C4 P1 Zr1 115.0(4) . .
C8 P1 Zr1 124.0(4) . .
C14 P2 C15 106.5(5) . .
C14 P2 C19 104.4(6) . .
C15 P2 C19 109.9(5) . .
C14 P2 Zr2 93.4(4) . .
C15 P2 Zr2 115.1(5) . .
C19 P2 Zr2 123.9(3) . .
C1 N1 C1 107.0(10) 2_665 .
C1 N1 Zr1 126.5(5) 2_665 .
C1 N1 Zr1 126.5(5) . .
C12 N2 C12 106.1(13) 2_665 .
C12 N2 Zr2 127.0(6) 2_665 .
C12 N2 Zr2 127.0(6) . .
C2 C1 N1 109.5(10) . .
C2 C1 C3 128.1(9) . .
N1 C1 C3 121.9(7) . .
C1 C2 C2 107.0(7) . 2_665
C1 C2 H2 126.5 . .
C2 C2 H2 126.5 2_665 .
C1 C3 P1 108.2(7) . .
C1 C3 H3A 110.1 . .
P1 C3 H3A 110.1 . .
C1 C3 H3B 110.1 . .
P1 C3 H3B 110.1 . .
H3A C3 H3B 108.4 . .
C5 C4 C6 109.7(9) . .
C5 C4 C7 106.6(12) . .
C6 C4 C7 109.2(9) . .
C5 C4 P1 108.5(6) . .
C6 C4 P1 113.4(10) . .
C7 C4 P1 109.2(6) . .
C4 C5 H5A 109.5 . .
C4 C5 H5B 109.5 . .
H5A C5 H5B 109.5 . .
C4 C5 H5C 109.5 . .
H5A C5 H5C 109.5 . .
H5B C5 H5C 109.5 . .
C4 C6 H6A 109.5 . .
C4 C6 H6B 109.5 . .
H6A C6 H6B 109.5 . .
C4 C6 H6C 109.5 . .
H6A C6 H6C 109.5 . .
H6B C6 H6C 109.5 . .
C4 C7 H7A 109.5 . .
C4 C7 H7B 109.5 . .
H7A C7 H7B 109.5 . .
C4 C7 H7C 109.5 . .
H7A C7 H7C 109.5 . .
H7B C7 H7C 109.5 . .
C10 C8 C9 106.9(9) . .
C10 C8 C11 109.4(11) . .
C9 C8 C11 107.2(12) . .
C10 C8 P1 113.0(9) . .
C9 C8 P1 107.9(8) . .
C11 C8 P1 112.2(8) . .
C8 C9 H9A 109.5 . .
C8 C9 H9B 109.5 . .
H9A C9 H9B 109.5 . .
C8 C9 H9C 109.5 . .
H9A C9 H9C 109.5 . .
H9B C9 H9C 109.5 . .
C8 C10 H10A 109.5 . .
C8 C10 H10B 109.5 . .
H10A C10 H10B 109.5 . .
C8 C10 H10C 109.5 . .
H10A C10 H10C 109.5 . .
H10B C10 H10C 109.5 . .
C8 C11 H11A 109.5 . .
C8 C11 H11B 109.5 . .
H11A C11 H11B 109.5 . .
C8 C11 H11C 109.5 . .
H11A C11 H11C 109.5 . .
H11B C11 H11C 109.5 . .
C13 C12 N2 109.6(13) . .
C13 C12 C14 129.1(11) . .
N2 C12 C14 120.8(8) . .
C12 C13 C13 107.4(9) . 2_665
C12 C13 H13 126.3 . .
C13 C13 H13 126.3 2_665 .
C12 C14 P2 109.3(9) . .
C12 C14 H14A 109.8 . .
P2 C14 H14A 109.8 . .
C12 C14 H14B 109.8 . .
P2 C14 H14B 109.8 . .
H14A C14 H14B 108.3 . .
C17 C15 C16 108.7(13) . .
C17 C15 C18 110.7(9) . .
C16 C15 C18 107.2(10) . .
C17 C15 P2 108.4(7) . .
C16 C15 P2 109.1(7) . .
C18 C15 P2 112.6(11) . .
C15 C16 H16A 109.5 . .
C15 C16 H16B 109.5 . .
H16A C16 H16B 109.5 . .
C15 C16 H16C 109.5 . .
H16A C16 H16C 109.5 . .
H16B C16 H16C 109.5 . .
C15 C17 H17A 109.5 . .
C15 C17 H17B 109.5 . .
H17A C17 H17B 109.5 . .
C15 C17 H17C 109.5 . .
H17A C17 H17C 109.5 . .
H17B C17 H17C 109.5 . .
C15 C18 H18A 109.5 . .
C15 C18 H18B 109.5 . .
H18A C18 H18B 109.5 . .
C15 C18 H18C 109.5 . .
H18A C18 H18C 109.5 . .
H18B C18 H18C 109.5 . .
C20 C19 C21 108.3(10) . .
C20 C19 C22 106.6(11) . .
C21 C19 C22 108.7(10) . .
C20 C19 P2 107.5(8) . .
C21 C19 P2 112.5(9) . .
C22 C19 P2 112.9(9) . .
C19 C20 H20A 109.5 . .
C19 C20 H20B 109.5 . .
H20A C20 H20B 109.5 . .
C19 C20 H20C 109.5 . .
H20A C20 H20C 109.5 . .
H20B C20 H20C 109.5 . .
C19 C21 H21A 109.5 . .
C19 C21 H21B 109.5 . .
H21A C21 H21B 109.5 . .
C19 C21 H21C 109.5 . .
H21A C21 H21C 109.5 . .
H21B C21 H21C 109.5 . .
C19 C22 H22A 109.5 . .
C19 C22 H22B 109.5 . .
H22A C22 H22B 109.5 . .
C19 C22 H22C 109.5 . .
H22A C22 H22C 109.5 . .
H22B C22 H22C 109.5 . .

loop_
_geom_bond_atom_site_label_1
_geom_bond_atom_site_label_2
_geom_bond_distance
_geom_bond_site_symmetry_2
Zr1 N1 2.190(10) .
Zr1 Cl1 2.407(2) .
Zr1 Cl1 2.407(2) 2_665
Zr1 Cl3 2.627(3) 2_665
Zr1 Cl3 2.627(3) .
Zr1 P1 2.866(3) 2_665
Zr1 P1 2.866(3) .
Zr2 N2 2.201(12) .
Zr2 Cl2 2.400(2) .
Zr2 Cl2 2.400(2) 2_665
Zr2 Cl3 2.629(3) .
Zr2 Cl3 2.629(3) 2_665
Zr2 P2 2.861(3) .
Zr2 P2 2.861(3) 2_665
P1 C3 1.836(9) .
P1 C4 1.882(10) .
P1 C8 1.906(13) .
P2 C14 1.847(10) .
P2 C15 1.893(11) .
P2 C19 1.895(13) .
N1 C1 1.392(11) 2_665
N1 C1 1.392(11) .
N2 C12 1.380(13) 2_665
N2 C12 1.380(13) .
C1 C2 1.378(13) .
C1 C3 1.476(16) .
C2 C2 1.43(3) 2_665
C2 H2 0.9500 .
C3 H3A 0.9900 .
C3 H3B 0.9900 .
C4 C5 1.539(15) .
C4 C6 1.564(17) .
C4 C7 1.578(17) .
C5 H5A 0.9800 .
C5 H5B 0.9800 .
C5 H5C 0.9800 .
C6 H6A 0.9800 .
C6 H6B 0.9800 .
C6 H6C 0.9800 .
C7 H7A 0.9800 .
C7 H7B 0.9800 .
C7 H7C 0.9800 .
C8 C10 1.509(16) .
C8 C9 1.529(16) .
C8 C11 1.545(16) .
C9 H9A 0.9800 .
C9 H9B 0.9800 .
C9 H9C 0.9800 .
C10 H10A 0.9800 .
C10 H10B 0.9800 .
C10 H10C 0.9800 .
C11 H11A 0.9800 .
C11 H11B 0.9800 .
C11 H11C 0.9800 .
C12 C13 1.367(16) .
C12 C14 1.467(19) .
C13 C13 1.39(4) 2_665
C13 H13 0.9500 .
C14 H14A 0.9900 .
C14 H14B 0.9900 .
C15 C17 1.517(19) .
C15 C16 1.557(17) .
C15 C18 1.577(19) .
C16 H16A 0.9800 .
C16 H16B 0.9800 .
C16 H16C 0.9800 .
C17 H17A 0.9800 .
C17 H17B 0.9800 .
C17 H17C 0.9800 .
C18 H18A 0.9800 .
C18 H18B 0.9800 .
C18 H18C 0.9800 .
C19 C20 1.507(16) .
C19 C21 1.519(15) .
C19 C22 1.539(14) .
C20 H20A 0.9800 .
C20 H20B 0.9800 .
C20 H20C 0.9800 .
C21 H21A 0.9800 .
C21 H21B 0.9800 .
C21 H21C 0.9800 .
C22 H22A 0.9800 .
C22 H22B 0.9800 .
C22 H22C 0.9800 .

loop_
_geom_torsion_atom_site_label_1
_geom_torsion_atom_site_label_2
_geom_torsion_atom_site_label_3
_geom_torsion_atom_site_label_4
_geom_torsion
_geom_torsion_site_symmetry_1
_geom_torsion_site_symmetry_4
C1 N1 C1 C2 -0.5(5) 2_665 .
Zr1 N1 C1 C2 179.5(5) . .
C1 N1 C1 C3 -173.5(9) 2_665 .
Zr1 N1 C1 C3 6.5(9) . .
N1 C1 C2 C2 1.2(13) . 2_665
C3 C1 C2 C2 173.6(10) . 2_665
C2 C1 C3 P1 -139.8(8) . .
N1 C1 C3 P1 31.9(10) . .
C4 P1 C3 C1 76.9(8) . .
C8 P1 C3 C1 -167.3(7) . .
Zr1 P1 C3 C1 -40.7(6) . .
C3 P1 C4 C5 -168.0(9) . .
C8 P1 C4 C5 80.2(10) . .
Zr1 P1 C4 C5 -65.1(10) . .
C3 P1 C4 C6 69.9(9) . .
C8 P1 C4 C6 -41.9(9) . .
Zr1 P1 C4 C6 172.8(7) . .
C3 P1 C4 C7 -52.2(10) . .
C8 P1 C4 C7 -163.9(8) . .
Zr1 P1 C4 C7 50.8(9) . .
C12 N2 C12 C13 -0.5(8) 2_665 .
Zr2 N2 C12 C13 179.5(8) . .
C12 N2 C12 C14 -173.2(13) 2_665 .
Zr2 N2 C12 C14 6.8(13) . .
N2 C12 C13 C13 1(2) . 2_665
C14 C12 C13 C13 173.2(16) . 2_665
C13 C12 C14 P2 -138.8(14) . .
N2 C12 C14 P2 32.2(13) . .
C15 P2 C14 C12 75.9(9) . .
C19 P2 C14 C12 -167.8(8) . .
Zr2 P2 C14 C12 -41.5(8) . .
C14 P2 C15 C17 -166.9(9) . .
C19 P2 C15 C17 80.5(10) . .
Zr2 P2 C15 C17 -65.0(9) . .
C14 P2 C15 C16 -48.8(12) . .
C19 P2 C15 C16 -161.4(10) . .
Zr2 P2 C15 C16 53.1(11) . .
C14 P2 C15 C18 70.2(9) . .
C19 P2 C15 C18 -42.4(9) . .
Zr2 P2 C15 C18 172.1(6) . .
C14 P2 C19 C20 77.8(8) . .
C15 P2 C19 C20 -168.3(8) . .
Zr2 P2 C19 C20 -26.5(9) . .
C14 P2 C19 C21 -163.0(7) . .
C15 P2 C19 C21 -49.1(9) . .
Zr2 P2 C19 C21 92.7(8) . .
C14 P2 C19 C22 -39.6(11) . .
C15 P2 C19 C22 74.4(11) . .
Zr2 P2 C19 C22 -143.8(8) . .
